data_2008787
loop_
_publ_author_name
'Zaleski, Jacek'
'Daszkiewicz, Zdzis\/law'
'Kyzio\/l, Janusz B.'

_publ_section_title
;
 4-(<i>N</i>-Methylnitramino)pyridine 1-oxide
;
_journal_issue 8
_journal_name_full 'Acta Crystallographica Section C'
_journal_page_first 1292
_journal_page_last 1295
_journal_paper_doi 10.1107/S0108270199004552
_journal_volume 55
_journal_year 1999
_chemical_formula_sum 'C6 H7 N3 O3'
_chemical_formula_weight 169.15
_chemical_name_systematic
;
 ?
;
_space_group_IT_number 61
_symmetry_cell_setting orthorhombic
_symmetry_space_group_name_Hall '-P 2ac 2ab'
_symmetry_space_group_name_H-M 'P b c a'
_audit_creation_method SHELXL-97
_cell_angle_alpha 90.00
_cell_angle_beta 90.00
_cell_angle_gamma 90.00
_cell_formula_units_Z 8
_cell_length_a 12.758(3)
_cell_length_b 6.9640(10)
_cell_length_c 16.053(3)
_cell_measurement_reflns_used 28
_cell_measurement_temperature 293(2)
_cell_measurement_theta_max 23
_cell_measurement_theta_min 18
_cell_volume 1426.3(5)
_computing_cell_refinement 'Kuma Diffraction Software (Kuma, 1997)'
_computing_data_reduction 'Kuma Diffraction Software'
_computing_molecular_graphics 'SHELXTL (Sheldrick, 1990)'
_computing_publication_material SHELXL97
_computing_structure_refinement 'SHELXL97 (Sheldrick, 1997)'
_computing_structure_solution 'SHELXS97 (Sheldrick, 1997)'
_diffrn_ambient_temperature 293(2)
_diffrn_measured_fraction_theta_full 0.861
_diffrn_measured_fraction_theta_max 0.861
_diffrn_measurement_device_type 'Kuma KM-4 diffractometer'
_diffrn_measurement_method \w-\q
_diffrn_radiation_monochromator graphite
_diffrn_radiation_source 'fine-focus sealed tube'
_diffrn_radiation_type MoK\a
_diffrn_radiation_wavelength 0.71073
_diffrn_reflns_av_R_equivalents 0.0424
_diffrn_reflns_av_sigmaI/netI 0.0513
_diffrn_reflns_limit_h_max 16
_diffrn_reflns_limit_h_min -16
_diffrn_reflns_limit_k_max 0
_diffrn_reflns_limit_k_min -9
_diffrn_reflns_limit_l_max 0
_diffrn_reflns_limit_l_min -21
_diffrn_reflns_number 3354
_diffrn_reflns_theta_full 28.06
_diffrn_reflns_theta_max 28.06
_diffrn_reflns_theta_min 3.19
_diffrn_standards_decay_% 0.86
_diffrn_standards_interval_count 50
_diffrn_standards_number 2
_exptl_absorpt_coefficient_mu 0.133
_exptl_absorpt_correction_type none
_exptl_crystal_colour 'light yellow'
_exptl_crystal_density_diffrn 1.575
_exptl_crystal_density_method 'not measured'
_exptl_crystal_description plate
_exptl_crystal_F_000 704
_exptl_crystal_size_max 0.48
_exptl_crystal_size_mid 0.40
_exptl_crystal_size_min 0.36
_refine_diff_density_max 0.275
_refine_diff_density_min -0.298
_refine_ls_extinction_method none
_refine_ls_goodness_of_fit_ref 1.092
_refine_ls_hydrogen_treatment mixed
_refine_ls_matrix_type full
_refine_ls_number_parameters 137
_refine_ls_number_reflns 1716
_refine_ls_number_restraints 0
_refine_ls_restrained_S_all 1.092
_refine_ls_R_factor_all 0.1236
_refine_ls_R_factor_gt 0.0585
_refine_ls_shift/su_max 0.018
_refine_ls_shift/su_mean 0.001
_refine_ls_structure_factor_coef Fsqd
_refine_ls_weighting_details 'w = 1/[\s^2^(Fo^2^)+(0.0590P)^2^+1.7220P] where P=(Fo^2^+2Fc^2^)/3'
_refine_ls_weighting_scheme calc
_refine_ls_wR_factor_ref 0.1804
_reflns_number_gt 962
_reflns_number_total 1716
_reflns_threshold_expression I>2\s(I)
_cod_data_source_file gd1027.cif
_cod_data_source_block 1_at_300_K
_cod_depositor_comments
;
The following automatic conversions were performed:

'_refine_ls_weighting_scheme' value 'calc w =
1/[\s^2^(Fo^2^)+(0.0590P)^2^+1.7220P] where P=(Fo^2^+2Fc^2^)/3' was
changed to 'calc'. New tag '_refine_ls_weighting_details' was
created. The value of the new tag was set to 'w =
1/[\s^2^(Fo^2^)+(0.0590P)^2^+1.7220P] where P=(Fo^2^+2Fc^2^)/3'.

Automatic conversion script
Id: cif_fix_values 3143 2015-03-26 13:38:13Z robertas 
;
_cod_original_sg_symbol_H-M Pbca
_cod_database_code 2008787

loop_
_symmetry_equiv_pos_as_xyz
'x, y, z'
'-x+1/2, -y, z+1/2'
'-x, y+1/2, -z+1/2'
'x+1/2, -y+1/2, -z'
'-x, -y, -z'
'x-1/2, y, -z-1/2'
'x, -y-1/2, z-1/2'
'-x-1/2, y-1/2, z'

loop_
_atom_site_label
_atom_site_fract_x
_atom_site_fract_y
_atom_site_fract_z
_atom_site_U_iso_or_equiv
_atom_site_adp_type
_atom_site_calc_flag
_atom_site_refinement_flags
_atom_site_occupancy
_atom_site_disorder_assembly
_atom_site_disorder_group
_atom_site_type_symbol
O1 0.37636(16) 0.2114(3) 0.52021(16) 0.0491(7) Uani d . 1 . . O
N1 0.28343(18) 0.2325(4) 0.55178(16) 0.0354(6) Uani d . 1 . . N
C2 0.2713(2) 0.2986(4) 0.6302(2) 0.0374(7) Uani d . 1 . . C
C3 0.1741(2) 0.3189(4) 0.6645(2) 0.0356(7) Uani d . 1 . . C
C4 0.0862(2) 0.2722(4) 0.61802(18) 0.0319(6) Uani d . 1 . . C
C5 0.0992(2) 0.2053(4) 0.53795(18) 0.0353(7) Uani d . 1 . . C
C6 0.1977(2) 0.1852(4) 0.50611(19) 0.0372(7) Uani d . 1 . . C
N7 -0.01555(19) 0.3056(4) 0.65257(16) 0.0374(6) Uani d . 1 . . N
N8 -0.0813(2) 0.1543(4) 0.65851(16) 0.0404(6) Uani d . 1 . . N
O9 -0.0443(2) -0.0078(3) 0.64907(16) 0.0522(7) Uani d . 1 . . O
O10 -0.17248(18) 0.1887(4) 0.67699(17) 0.0580(7) Uani d . 1 . . O
C11 -0.0604(3) 0.4987(6) 0.6543(3) 0.0489(9) Uani d . 1 . . C
H6 0.216(2) 0.148(4) 0.451(2) 0.031(8) Uiso d . 1 . . H
H3 0.166(2) 0.366(4) 0.7208(19) 0.026(7) Uiso d . 1 . . H
H5 0.038(2) 0.170(4) 0.5029(19) 0.028(7) Uiso d . 1 . . H
H2 0.331(3) 0.324(6) 0.655(2) 0.062(12) Uiso d . 1 . . H
H11A -0.104(3) 0.521(7) 0.595(3) 0.092(15) Uiso d . 1 . . H
H11B -0.088(3) 0.525(7) 0.716(3) 0.098(16) Uiso d . 1 . . H
H11C -0.006(4) 0.570(8) 0.651(3) 0.11(2) Uiso d . 1 . . H

loop_
_atom_site_aniso_label
_atom_site_aniso_U_11
_atom_site_aniso_U_22
_atom_site_aniso_U_33
_atom_site_aniso_U_12
_atom_site_aniso_U_13
_atom_site_aniso_U_23
O1 0.0284(10) 0.0607(16) 0.0583(15) 0.0018(10) 0.0068(10) -0.0044(13)
N1 0.0305(12) 0.0345(14) 0.0412(13) 0.0022(11) 0.0025(10) 0.0023(11)
C2 0.0333(16) 0.0376(16) 0.0414(15) -0.0024(13) -0.0054(13) -0.0021(14)
C3 0.0367(16) 0.0348(14) 0.0353(15) -0.0021(12) -0.0015(12) -0.0026(14)
C4 0.0272(12) 0.0316(15) 0.0370(14) 0.0020(12) -0.0001(11) 0.0025(12)
C5 0.0292(14) 0.0430(17) 0.0338(14) 0.0000(12) -0.0037(12) 0.0002(13)
C6 0.0365(15) 0.0413(16) 0.0338(15) 0.0034(13) -0.0008(13) 0.0023(14)
N7 0.0327(13) 0.0383(13) 0.0413(14) 0.0004(11) 0.0035(11) -0.0014(11)
N8 0.0388(14) 0.0506(17) 0.0319(13) -0.0053(12) 0.0021(11) 0.0010(12)
O9 0.0571(15) 0.0404(13) 0.0591(17) -0.0047(11) 0.0116(12) 0.0025(11)
O10 0.0362(13) 0.0760(18) 0.0620(16) -0.0023(12) 0.0169(11) 0.0034(14)
C11 0.046(2) 0.047(2) 0.053(2) 0.0104(17) 0.0064(18) -0.0049(17)

loop_
_atom_type_symbol
_atom_type_description
_atom_type_scat_dispersion_real
_atom_type_scat_dispersion_imag
_atom_type_scat_source
C C 0.0033 0.0016 'International Tables Vol C Tables 4.2.6.8 and 6.1.1.4'
H H 0.0000 0.0000 'International Tables Vol C Tables 4.2.6.8 and 6.1.1.4'
N N 0.0061 0.0033 'International Tables Vol C Tables 4.2.6.8 and 6.1.1.4'
O O 0.0106 0.0060 'International Tables Vol C Tables 4.2.6.8 and 6.1.1.4'

loop_
_geom_angle_atom_site_label_1
_geom_angle_atom_site_label_2
_geom_angle_atom_site_label_3
_geom_angle
_geom_angle_publ_flag
O1 N1 C2 120.5(3) ?
O1 N1 C6 119.9(2) ?
C2 N1 C6 119.6(3) ?
N1 C2 C3 121.1(3) ?
C2 C3 C4 119.6(3) ?
C5 C4 C3 119.0(3) ?
C5 C4 N7 121.8(3) ?
C3 C4 N7 119.1(3) ?
C6 C5 C4 119.7(3) ?
N1 C6 C5 121.0(3) ?
N8 N7 C4 117.7(2) y
N8 N7 C11 118.2(3) y
C4 N7 C11 120.8(3) y
O10 N8 O9 124.9(3) y
O10 N8 N7 117.1(3) y
O9 N8 N7 117.9(3) y

loop_
_geom_bond_atom_site_label_1
_geom_bond_atom_site_label_2
_geom_bond_site_symmetry_2
_geom_bond_distance
_geom_bond_publ_flag
O1 N1 . 1.298(3) y
N1 C2 . 1.350(4) y
N1 C6 . 1.357(4) y
C2 C3 . 1.365(4) y
C3 C4 . 1.386(4) y
C4 C5 . 1.377(4) y
C4 N7 . 1.430(4) y
C5 C6 . 1.363(4) y
N7 N8 . 1.350(4) y
N7 C11 . 1.462(4) y
N8 O10 . 1.224(3) y
N8 O9 . 1.233(3) y

loop_
_geom_hbond_atom_site_label_D
_geom_hbond_atom_site_label_H
_geom_hbond_atom_site_label_A
_geom_hbond_site_symmetry_A
_geom_hbond_distance_DH
_geom_hbond_distance_HA
_geom_hbond_distance_DA
_geom_hbond_angle_DHA
_geom_hbond_publ_flag
C3 H3 O9 3_556 0.97(3) 2.75(3) 3.626(4) 152(2) ?
C3 H3 O10 3_556 0.97(3) 2.78(3) 3.620(4) 145(2) ?
C5 H5 O1 4_456 1.00(3) 2.25(3) 3.048(4) 136(2) yes

loop_
_geom_torsion_atom_site_label_1
_geom_torsion_atom_site_label_2
_geom_torsion_atom_site_label_3
_geom_torsion_atom_site_label_4
_geom_torsion
_geom_torsion_publ_flag
O1 N1 C2 C3 -179.1(3) ?
C6 N1 C2 C3 -0.1(4) ?
N1 C2 C3 C4 -0.4(5) ?
C2 C3 C4 C5 0.2(4) ?
C2 C3 C4 N7 -176.0(3) ?
C3 C4 C5 C6 0.4(4) ?
N7 C4 C5 C6 176.5(3) ?
O1 N1 C6 C5 179.7(3) ?
C2 N1 C6 C5 0.7(4) ?
C4 C5 C6 N1 -0.9(5) ?
C5 C4 N7 N8 60.8(4) y
C3 C4 N7 N8 -123.0(3) y
C5 C4 N7 C11 -98.4(4) y
C3 C4 N7 C11 77.8(4) y
C4 N7 N8 O10 -170.0(3) y
C11 N7 N8 O10 -10.3(4) y
C4 N7 N8 O9 13.5(4) y
C11 N7 N8 O9 173.2(3) y
